data_2236066
loop_
_publ_author_name
'Dolatyari, Leila'
'Shoghpour Bayraq, Samad'
'Sharifi, Sara'
'Ramazani, Ali'
'Morsali, Ali'
'Amiri Rudbari, Hadi'

_publ_section_title
;
 Tetramethylammonium hydrogen terephthalate
;
_journal_coeditor_code BG2478
_journal_issue 10
_journal_name_full 'Acta Crystallographica Section E'
_journal_page_first o3014
_journal_page_last o3015
_journal_paper_doi 10.1107/S1600536812039487
_journal_volume 68
_journal_year 2012
_chemical_formula_iupac 'C4 H12 N + , C8 H5 O4 -'
_chemical_formula_moiety 'C4 H12 N +, C8 H5 O4 -'
_chemical_formula_sum 'C12 H17 N O4'
_chemical_formula_weight 239.27
_chemical_name_systematic
;
Tetramethylammonium hydrogen terephthalate
;
_space_group_IT_number 15
_symmetry_cell_setting monoclinic
_symmetry_space_group_name_Hall '-C 2yc'
_symmetry_space_group_name_H-M 'C 1 2/c 1'
_atom_sites_solution_hydrogens geom
_atom_sites_solution_primary direct
_atom_sites_solution_secondary difmap
_audit_creation_method SHELXL97
_cell_angle_alpha 90.00
_cell_angle_beta 132.915(2)
_cell_angle_gamma 90.00
_cell_formula_units_Z 4
_cell_length_a 16.0585(4)
_cell_length_b 9.1527(2)
_cell_length_c 11.5866(3)
_cell_measurement_reflns_used 9931
_cell_measurement_temperature 298(2)
_cell_measurement_theta_max 30.27
_cell_measurement_theta_min 2.82
_cell_volume 1247.20(7)
_computing_cell_refinement 'SAINT (Bruker, 2007)'
_computing_data_collection 'APEX2 (Bruker, 2007)'
_computing_data_reduction 'SAINT (Bruker, 2007)'
_computing_molecular_graphics 'XPW (Siemens, 1996) and ORTEP-3 for Windows (Farrugia, 1997)'
_computing_publication_material 'SHELXTL (Sheldrick, 2008) and enCIFer (Allen <i>et al.</i>, 2004)'
_computing_structure_refinement 'SHELXL97 (Sheldrick, 2008)'
_computing_structure_solution 'SHELXS97 (Sheldrick, 2008)'
_diffrn_ambient_temperature 298(2)
_diffrn_measured_fraction_theta_full 0.998
_diffrn_measured_fraction_theta_max 0.998
_diffrn_measurement_device_type 'Bruker APEXII CCD'
_diffrn_measurement_method '\f and \w'
_diffrn_radiation_monochromator graphite
_diffrn_radiation_source 'fine-focus sealed tube'
_diffrn_radiation_type MoK\a
_diffrn_radiation_wavelength 0.71073
_diffrn_reflns_av_R_equivalents 0.0220
_diffrn_reflns_av_sigmaI/netI 0.0084
_diffrn_reflns_limit_h_max 20
_diffrn_reflns_limit_h_min -20
_diffrn_reflns_limit_k_max 11
_diffrn_reflns_limit_k_min -11
_diffrn_reflns_limit_l_max 14
_diffrn_reflns_limit_l_min -14
_diffrn_reflns_number 20680
_diffrn_reflns_theta_full 26.99
_diffrn_reflns_theta_max 26.99
_diffrn_reflns_theta_min 2.82
_exptl_absorpt_coefficient_mu 0.096
_exptl_absorpt_correction_T_max 0.7460
_exptl_absorpt_correction_T_min 0.7075
_exptl_absorpt_correction_type multi-scan
_exptl_absorpt_process_details '(SADABS; Bruker, 2008)'
_exptl_crystal_colour colourless
_exptl_crystal_density_diffrn 1.274
_exptl_crystal_density_method 'not measured'
_exptl_crystal_description irregular
_exptl_crystal_F_000 512
_exptl_crystal_size_max 0.42
_exptl_crystal_size_mid 0.37
_exptl_crystal_size_min 0.32
_refine_diff_density_max 0.572
_refine_diff_density_min -0.432
_refine_ls_extinction_method none
_refine_ls_goodness_of_fit_ref 1.065
_refine_ls_hydrogen_treatment constr
_refine_ls_matrix_type full
_refine_ls_number_parameters 80
_refine_ls_number_reflns 1360
_refine_ls_number_restraints 0
_refine_ls_restrained_S_all 1.065
_refine_ls_R_factor_all 0.0563
_refine_ls_R_factor_gt 0.0538
_refine_ls_shift/su_max 0.000
_refine_ls_shift/su_mean 0.000
_refine_ls_structure_factor_coef Fsqd
_refine_ls_weighting_details 'calc w = 1/[\s^2^(Fo^2^)+(0.0714P)^2^+1.1167P] where P=(Fo^2^+2Fc^2^)/3'
_refine_ls_weighting_scheme calc
_refine_ls_wR_factor_gt 0.1430
_refine_ls_wR_factor_ref 0.1465
_reflns_number_gt 1269
_reflns_number_total 1360
_reflns_threshold_expression I>2\s(I)
_cod_data_source_file bg2478.cif
_cod_data_source_block I
_cod_original_cell_volume 1247.21(7)
_cod_original_sg_symbol_H-M 'C 2/c'
_cod_database_code 2236066
_cod_database_fobs_code 2236066

loop_
_symmetry_equiv_pos_as_xyz
'x, y, z'
'-x, y, -z+1/2'
'x+1/2, y+1/2, z'
'-x+1/2, y+1/2, -z+1/2'
'-x, -y, -z'
'x, -y, z-1/2'
'-x+1/2, -y+1/2, -z'
'x+1/2, -y+1/2, z-1/2'

loop_
_atom_site_type_symbol
_atom_site_label
_atom_site_fract_x
_atom_site_fract_y
_atom_site_fract_z
_atom_site_U_iso_or_equiv
_atom_site_adp_type
_atom_site_calc_flag
_atom_site_refinement_flags
_atom_site_occupancy
_atom_site_symmetry_multiplicity
O O2 0.32784(9) 0.78319(13) 0.13940(12) 0.0451(4) Uani d . 1 1
C C5 0.51647(12) 0.89007(16) 0.43479(16) 0.0341(4) Uani d . 1 1
H H5 0.5278 0.8165 0.3914 0.041 Uiso calc R 1 1
C C4 0.40806(11) 0.94633(15) 0.34990(15) 0.0312(3) Uani d . 1 1
C C6 0.30731(12) 0.89045(17) 0.18691(16) 0.0363(4) Uani d . 1 1
O O1 0.21412(12) 0.94615(19) 0.11216(16) 0.0789(6) Uani d . 1 1
N N 0.5000 0.3608(2) 0.2500 0.0416(5) Uani d S 1 2
C C9 0.4511(2) 0.4550(3) 0.2947(3) 0.0794(8) Uani d . 1 1
H H9A 0.5097 0.5155 0.3823 0.119 Uiso calc R 1 1
H H9B 0.4188 0.3951 0.3239 0.119 Uiso calc R 1 1
H H9C 0.3928 0.5157 0.2070 0.119 Uiso calc R 1 1
C C3 0.39205(12) 1.05665(16) 0.41571(16) 0.0353(4) Uani d . 1 1
H H3 0.3198 1.0950 0.3594 0.042 Uiso calc R 1 1
C C8 0.58943(19) 0.2666(3) 0.3849(3) 0.0695(6) Uani d . 1 1
H H8A 0.6473 0.3266 0.4737 0.104 Uiso calc R 1 1
H H8B 0.6224 0.2071 0.3565 0.104 Uiso calc R 1 1
H H8C 0.5565 0.2049 0.4120 0.104 Uiso calc R 1 1
H H2 0.2500 0.7500 0.0000 0.098(13) Uiso d S 1 2

loop_
_atom_site_aniso_label
_atom_site_aniso_U_11
_atom_site_aniso_U_22
_atom_site_aniso_U_33
_atom_site_aniso_U_12
_atom_site_aniso_U_13
_atom_site_aniso_U_23
O2 0.0364(6) 0.0526(7) 0.0300(6) -0.0050(5) 0.0162(5) -0.0175(5)
C5 0.0348(7) 0.0345(7) 0.0276(7) -0.0003(5) 0.0191(6) -0.0076(5)
C4 0.0315(7) 0.0324(7) 0.0218(6) -0.0030(5) 0.0150(6) -0.0043(5)
C6 0.0319(7) 0.0405(8) 0.0235(6) -0.0026(6) 0.0138(6) -0.0054(5)
O1 0.0420(7) 0.0938(12) 0.0411(7) 0.0188(7) 0.0048(6) -0.0263(7)
N 0.0410(10) 0.0367(9) 0.0405(10) 0.000 0.0252(9) 0.000
C9 0.0718(15) 0.0875(17) 0.0706(14) 0.0197(12) 0.0452(13) -0.0130(12)
C3 0.0292(7) 0.0373(8) 0.0278(7) 0.0024(5) 0.0149(6) -0.0043(5)
C8 0.0627(13) 0.0587(12) 0.0605(13) 0.0133(10) 0.0315(11) 0.0174(10)

loop_
_atom_type_symbol
_atom_type_description
_atom_type_scat_dispersion_real
_atom_type_scat_dispersion_imag
_atom_type_scat_source
C C 0.0033 0.0016 'International Tables Vol C Tables 4.2.6.8 and 6.1.1.4'
H H 0.0000 0.0000 'International Tables Vol C Tables 4.2.6.8 and 6.1.1.4'
N N 0.0061 0.0033 'International Tables Vol C Tables 4.2.6.8 and 6.1.1.4'
O O 0.0106 0.0060 'International Tables Vol C Tables 4.2.6.8 and 6.1.1.4'

loop_
_geom_angle_atom_site_label_1
_geom_angle_atom_site_label_2
_geom_angle_atom_site_label_3
_geom_angle_site_symmetry_1
_geom_angle_site_symmetry_3
_geom_angle
C4 C5 C3 . 5_676 120.25(13)
C4 C5 H5 . . 119.9
C3 C5 H5 5_676 . 119.9
C5 C4 C3 . . 119.41(12)
C5 C4 C6 . . 121.22(12)
C3 C4 C6 . . 119.37(13)
O1 C6 O2 . . 124.70(13)
O1 C6 C4 . . 119.89(14)
O2 C6 C4 . . 115.39(13)
C9 N C9 2_655 . 108.6(3)
C9 N C8 2_655 2_655 109.57(15)
C9 N C8 . 2_655 110.17(15)
C9 N C8 2_655 . 110.17(15)
C9 N C8 . . 109.57(15)
C8 N C8 2_655 . 108.7(2)
N C9 H9A . . 109.5
N C9 H9B . . 109.5
H9A C9 H9B . . 109.5
N C9 H9C . . 109.5
H9A C9 H9C . . 109.5
H9B C9 H9C . . 109.5
C5 C3 C4 5_676 . 120.33(13)
C5 C3 H3 5_676 . 119.8
C4 C3 H3 . . 119.8
N C8 H8A . . 109.5
N C8 H8B . . 109.5
H8A C8 H8B . . 109.5
N C8 H8C . . 109.5
H8A C8 H8C . . 109.5
H8B C8 H8C . . 109.5

loop_
_geom_bond_atom_site_label_1
_geom_bond_atom_site_label_2
_geom_bond_site_symmetry_2
_geom_bond_distance
O2 C6 . 1.2739(19)
C5 C4 . 1.390(2)
C5 C3 5_676 1.3896(19)
C5 H5 . 0.9300
C4 C3 . 1.391(2)
C4 C6 . 1.5115(18)
C6 O1 . 1.218(2)
N C9 2_655 1.478(2)
N C9 . 1.478(2)
N C8 2_655 1.481(2)
N C8 . 1.481(2)
C9 H9A . 0.9600
C9 H9B . 0.9600
C9 H9C . 0.9600
C3 C5 5_676 1.3896(19)
C3 H3 . 0.9300
C8 H8A . 0.9600
C8 H8B . 0.9600
C8 H8C . 0.9600

loop_
_geom_hbond_atom_site_label_D
_geom_hbond_atom_site_label_H
_geom_hbond_atom_site_label_A
_geom_hbond_site_symmetry_A
_geom_hbond_distance_DH
_geom_hbond_distance_HA
_geom_hbond_distance_DA
_geom_hbond_angle_DHA
O2 H2 O2 7_565 1.23 1.23 2.4610(19) 180.0000(10)
C8 H8A O1 8_566 0.96 2.39 3.267(3) 151.9
C9 H9A O1 8_566 0.96 2.47 3.321(3) 148.2

loop_
_geom_torsion_atom_site_label_1
_geom_torsion_atom_site_label_2
_geom_torsion_atom_site_label_3
_geom_torsion_atom_site_label_4
_geom_torsion_site_symmetry_1
_geom_torsion_site_symmetry_4
_geom_torsion
C3 C5 C4 C3 5_676 . 0.2(3)
C3 C5 C4 C6 5_676 . 179.82(13)
C5 C4 C6 O1 . . -176.70(17)
C3 C4 C6 O1 . . 2.9(2)
C5 C4 C6 O2 . . 4.7(2)
C3 C4 C6 O2 . . -175.69(14)
C5 C4 C3 C5 . 5_676 -0.2(3)
C6 C4 C3 C5 . 5_676 -179.83(13)
